data_1518989
loop_
_publ_author_name
'Tiwari, Virendra Kumar'
'Kamal, Neha'
'Kapur, Manmohan'

_publ_section_title
;
 Ruthenium-catalyzed heteroatom-directed regioselective C-h arylation of
 indoles using a removable tether.
;
_journal_issue 7
_journal_name_full 'Organic letters'
_journal_page_first 1766
_journal_page_last 1769
_journal_paper_doi 10.1021/acs.orglett.5b00535
_journal_volume 17
_journal_year 2015
_chemical_formula_sum 'C19 H12 Cl2 N2'
_chemical_formula_weight 339.21
_space_group_crystal_system monoclinic
_space_group_IT_number 14
_space_group_name_Hall '-P 2ybc'
_space_group_name_H-M_alt 'P 1 21/c 1'
_symmetry_space_group_name_Hall '-P 2ybc'
_symmetry_space_group_name_H-M 'P 1 21/c 1'
_atom_sites_solution_hydrogens geom
_audit_creation_method SHELXL-2014/6
_cell_angle_alpha 90
_cell_angle_beta 112.701(2)
_cell_angle_gamma 90
_cell_formula_units_Z 4
_cell_length_a 12.7382(7)
_cell_length_b 11.0562(7)
_cell_length_c 12.4976(8)
_cell_measurement_temperature 296
_cell_measurement_theta_max 26.04
_cell_measurement_theta_min 2.53
_cell_volume 1623.76(17)
_computing_structure_refinement 'SHELXL-2014/6 (Sheldrick, 2014)'
_diffrn_ambient_temperature 296
_diffrn_measured_fraction_theta_full 1.000
_diffrn_measured_fraction_theta_max 0.998
_diffrn_radiation_type MoK\a
_diffrn_radiation_wavelength 0.71073
_diffrn_reflns_av_R_equivalents 0.0574
_diffrn_reflns_av_unetI/netI 0.0276
_diffrn_reflns_Laue_measured_fraction_full 1.000
_diffrn_reflns_Laue_measured_fraction_max 0.998
_diffrn_reflns_limit_h_max 17
_diffrn_reflns_limit_h_min -17
_diffrn_reflns_limit_k_max 15
_diffrn_reflns_limit_k_min -15
_diffrn_reflns_limit_l_max 17
_diffrn_reflns_limit_l_min -17
_diffrn_reflns_number 58287
_diffrn_reflns_point_group_measured_fraction_full 1.000
_diffrn_reflns_point_group_measured_fraction_max 0.998
_diffrn_reflns_theta_full 25.242
_diffrn_reflns_theta_max 30.089
_diffrn_reflns_theta_min 2.529
_exptl_absorpt_coefficient_mu 0.399
_exptl_crystal_colour white
_exptl_crystal_density_diffrn 1.388
_exptl_crystal_description Needle
_exptl_crystal_F_000 696
_refine_diff_density_max 0.405
_refine_diff_density_min -0.323
_refine_diff_density_rms 0.040
_refine_ls_extinction_method none
_refine_ls_goodness_of_fit_ref 1.010
_refine_ls_hydrogen_treatment constr
_refine_ls_matrix_type full
_refine_ls_number_parameters 208
_refine_ls_number_reflns 4765
_refine_ls_number_restraints 0
_refine_ls_restrained_S_all 1.010
_refine_ls_R_factor_all 0.0945
_refine_ls_R_factor_gt 0.0472
_refine_ls_shift/su_max 0.000
_refine_ls_shift/su_mean 0.000
_refine_ls_structure_factor_coef Fsqd
_refine_ls_weighting_details 'w=1/[\s^2^(Fo^2^)+(0.0489P)^2^+0.6019P] where P=(Fo^2^+2Fc^2^)/3'
_refine_ls_weighting_scheme calc
_refine_ls_wR_factor_gt 0.1075
_refine_ls_wR_factor_ref 0.1293
_reflns_Friedel_coverage 0.000
_reflns_number_gt 2926
_reflns_number_total 4765
_reflns_threshold_expression 'I > 2\s(I)'
_cod_data_source_file ol5b00535_si_003.cif
_cod_data_source_block TRYA3
_cod_database_code 1518989
_shelx_space_group_comment
;
The symmetry employed for this shelxl refinement is uniquely defined
by the following loop, which should always be used as a source of
symmetry information in preference to the above space-group names.
They are only intended as comments.
;
_shelxl_version_number 2014/6

loop_
_space_group_symop_operation_xyz
'x, y, z'
'-x, y+1/2, -z+1/2'
'-x, -y, -z'
'x, -y-1/2, z-1/2'

loop_
_atom_site_label
_atom_site_type_symbol
_atom_site_fract_x
_atom_site_fract_y
_atom_site_fract_z
_atom_site_U_iso_or_equiv
_atom_site_adp_type
_atom_site_occupancy
_atom_site_site_symmetry_order
_atom_site_calc_flag
_atom_site_refinement_flags_posn
_atom_site_refinement_flags_adp
Cl1 Cl 0.60298(5) 0.36892(6) 0.10971(5) 0.0776(2) Uani 1 1 d . .
Cl2 Cl 0.56647(6) 0.63197(5) 0.18767(5) 0.0810(2) Uani 1 1 d . .
N1 N 0.80939(12) 0.43161(13) 0.70304(12) 0.0452(3) Uani 1 1 d . .
N2 N 0.95507(13) 0.44277(15) 0.63461(15) 0.0576(4) Uani 1 1 d . .
C1 C 0.63904(15) 0.40365(18) 0.25407(16) 0.0507(4) Uani 1 1 d . .
C2 C 0.68405(16) 0.31473(18) 0.33681(18) 0.0559(5) Uani 1 1 d . .
H12 H 0.6950 0.2355 0.3136 0.067 Uiso 1 1 calc R U
C3 C 0.71320(16) 0.33973(16) 0.45258(17) 0.0514(4) Uani 1 1 d . .
H2 H 0.7445 0.2777 0.5085 0.062 Uiso 1 1 calc R U
C4 C 0.69732(14) 0.45493(15) 0.48865(15) 0.0435(4) Uani 1 1 d . .
C5 C 0.71917(14) 0.48265(15) 0.61001(15) 0.0439(4) Uani 1 1 d . .
C6 C 0.90996(14) 0.38130(15) 0.69725(16) 0.0459(4) Uani 1 1 d . .
C7 C 0.95529(17) 0.27550(17) 0.75552(19) 0.0595(5) Uani 1 1 d . .
H9 H 0.9191 0.2333 0.7980 0.071 Uiso 1 1 calc R U
C8 C 1.0549(2) 0.2331(2) 0.7500(2) 0.0746(6) Uani 1 1 d . .
H10 H 1.0902 0.1622 0.7911 0.090 Uiso 1 1 calc R U
C9 C 1.1022(2) 0.2943(2) 0.6846(2) 0.0812(7) Uani 1 1 d . .
H1 H 1.1700 0.2659 0.6784 0.097 Uiso 1 1 calc R U
C10 C 0.65202(15) 0.54401(16) 0.40480(16) 0.0489(4) Uani 1 1 d . .
H3 H 0.6408 0.6233 0.4277 0.059 Uiso 1 1 calc R U
C11 C 0.62310(15) 0.51860(17) 0.28876(16) 0.0505(4) Uani 1 1 d . .
C12 C 0.79962(14) 0.46901(15) 0.80553(15) 0.0457(4) Uani 1 1 d . .
C13 C 0.70214(15) 0.54183(16) 0.77550(16) 0.0482(4) Uani 1 1 d . .
C14 C 0.67312(18) 0.5911(2) 0.86356(19) 0.0602(5) Uani 1 1 d . .
H4 H 0.6072 0.6402 0.8450 0.072 Uiso 1 1 calc R U
C15 C 0.7407(2) 0.5677(2) 0.9764(2) 0.0698(6) Uani 1 1 d . .
H5 H 0.7216 0.6010 1.0366 0.084 Uiso 1 1 calc R U
C16 C 0.8374(2) 0.4957(2) 1.00491(19) 0.0692(6) Uani 1 1 d . .
H6 H 0.8828 0.4808 1.0843 0.083 Uiso 1 1 calc R U
C17 C 0.86882(17) 0.44526(19) 0.92072(17) 0.0581(5) Uani 1 1 d . .
H7 H 0.9350 0.3964 0.9405 0.070 Uiso 1 1 calc R U
C18 C 0.65338(15) 0.54860(17) 0.65215(16) 0.0504(4) Uani 1 1 d . .
H8 H 0.5864 0.5918 0.6070 0.060 Uiso 1 1 calc R U
C19 C 1.05013(19) 0.3970(2) 0.6285(2) 0.0740(6) Uani 1 1 d . .
H11 H 1.0831 0.4385 0.5826 0.089 Uiso 1 1 calc R U

loop_
_atom_site_aniso_label
_atom_site_aniso_U_11
_atom_site_aniso_U_22
_atom_site_aniso_U_33
_atom_site_aniso_U_23
_atom_site_aniso_U_13
_atom_site_aniso_U_12
Cl1 0.0893(4) 0.0948(4) 0.0572(3) -0.0139(3) 0.0375(3) 0.0039(3)
Cl2 0.1069(5) 0.0664(4) 0.0547(3) 0.0126(2) 0.0146(3) 0.0135(3)
N1 0.0426(7) 0.0433(8) 0.0485(8) 0.0016(6) 0.0164(6) 0.0014(6)
N2 0.0491(9) 0.0551(9) 0.0727(11) 0.0112(8) 0.0279(8) 0.0070(7)
C1 0.0455(9) 0.0583(11) 0.0516(10) -0.0067(8) 0.0225(8) -0.0002(8)
C2 0.0560(11) 0.0485(10) 0.0674(12) -0.0087(9) 0.0285(10) 0.0043(9)
C3 0.0529(10) 0.0430(9) 0.0583(11) 0.0034(8) 0.0214(9) 0.0060(8)
C4 0.0371(8) 0.0421(9) 0.0504(9) 0.0000(7) 0.0159(7) 0.0008(7)
C5 0.0401(8) 0.0411(9) 0.0490(9) 0.0017(7) 0.0156(7) 0.0001(7)
C6 0.0402(9) 0.0412(9) 0.0530(10) -0.0001(7) 0.0143(8) 0.0026(7)
C7 0.0605(12) 0.0447(10) 0.0697(13) 0.0080(9) 0.0214(10) 0.0061(9)
C8 0.0686(14) 0.0517(12) 0.0930(17) 0.0084(11) 0.0195(13) 0.0211(10)
C9 0.0582(13) 0.0781(16) 0.111(2) 0.0063(15) 0.0365(14) 0.0238(12)
C10 0.0503(10) 0.0407(9) 0.0525(10) -0.0013(8) 0.0163(8) 0.0036(8)
C11 0.0480(10) 0.0507(10) 0.0499(10) 0.0038(8) 0.0158(8) 0.0029(8)
C12 0.0449(9) 0.0433(9) 0.0499(10) -0.0006(7) 0.0193(8) -0.0104(7)
C13 0.0453(9) 0.0465(9) 0.0571(10) -0.0028(8) 0.0245(8) -0.0091(7)
C14 0.0593(12) 0.0642(12) 0.0679(13) -0.0074(10) 0.0366(10) -0.0091(10)
C15 0.0786(15) 0.0811(15) 0.0644(14) -0.0119(11) 0.0438(12) -0.0171(12)
C16 0.0753(14) 0.0827(15) 0.0494(11) -0.0004(11) 0.0238(10) -0.0188(12)
C17 0.0551(11) 0.0611(12) 0.0542(11) 0.0025(9) 0.0169(9) -0.0081(9)
C18 0.0445(9) 0.0494(10) 0.0576(11) -0.0006(8) 0.0201(8) 0.0025(8)
C19 0.0579(13) 0.0780(15) 0.0968(17) 0.0143(13) 0.0416(12) 0.0137(11)

loop_
_atom_type_symbol
_atom_type_description
_atom_type_scat_dispersion_real
_atom_type_scat_dispersion_imag
_atom_type_scat_source
C C 0.0033 0.0016 'International Tables Vol C Tables 4.2.6.8 and 6.1.1.4'
H H 0.0000 0.0000 'International Tables Vol C Tables 4.2.6.8 and 6.1.1.4'
N N 0.0061 0.0033 'International Tables Vol C Tables 4.2.6.8 and 6.1.1.4'
Cl Cl 0.1484 0.1585 'International Tables Vol C Tables 4.2.6.8 and 6.1.1.4'

loop_
_geom_angle_atom_site_label_1
_geom_angle_atom_site_label_2
_geom_angle_atom_site_label_3
_geom_angle
C12 N1 C5 107.89(14)
C12 N1 C6 124.24(15)
C5 N1 C6 125.57(15)
C6 N2 C19 116.57(17)
C2 C1 C11 119.23(17)
C2 C1 Cl1 119.40(15)
C11 C1 Cl1 121.37(15)
C3 C2 C1 120.67(17)
C3 C2 H12 119.7
C1 C2 H12 119.7
C2 C3 C4 120.70(18)
C2 C3 H2 119.7
C4 C3 H2 119.7
C10 C4 C3 118.29(17)
C10 C4 C5 119.33(15)
C3 C4 C5 122.24(16)
C18 C5 N1 108.99(15)
C18 C5 C4 127.84(16)
N1 C5 C4 122.87(15)
N2 C6 C7 123.92(17)
N2 C6 N1 115.72(15)
C7 C6 N1 120.36(17)
C8 C7 C6 117.8(2)
C8 C7 H9 121.1
C6 C7 H9 121.1
C9 C8 C7 119.2(2)
C9 C8 H10 120.4
C7 C8 H10 120.4
C19 C9 C8 118.6(2)
C19 C9 H1 120.7
C8 C9 H1 120.7
C11 C10 C4 120.82(16)
C11 C10 H3 119.6
C4 C10 H3 119.6
C10 C11 C1 120.30(17)
C10 C11 Cl2 119.17(14)
C1 C11 Cl2 120.53(15)
C17 C12 N1 130.35(17)
C17 C12 C13 121.75(17)
N1 C12 C13 107.90(15)
C14 C13 C12 119.19(18)
C14 C13 C18 133.91(18)
C12 C13 C18 106.90(15)
C15 C14 C13 119.1(2)
C15 C14 H4 120.4
C13 C14 H4 120.4
C14 C15 C16 121.1(2)
C14 C15 H5 119.5
C16 C15 H5 119.5
C17 C16 C15 121.6(2)
C17 C16 H6 119.2
C15 C16 H6 119.2
C16 C17 C12 117.3(2)
C16 C17 H7 121.4
C12 C17 H7 121.4
C5 C18 C13 108.32(16)
C5 C18 H8 125.8
C13 C18 H8 125.8
N2 C19 C9 123.8(2)
N2 C19 H11 118.1
C9 C19 H11 118.1

loop_
_geom_bond_atom_site_label_1
_geom_bond_atom_site_label_2
_geom_bond_distance
Cl1 C1 1.7245(19)
Cl2 C11 1.7275(19)
N1 C12 1.396(2)
N1 C5 1.400(2)
N1 C6 1.424(2)
N2 C6 1.324(2)
N2 C19 1.341(2)
C1 C2 1.381(3)
C1 C11 1.383(3)
C2 C3 1.376(3)
C2 H12 0.9500
C3 C4 1.392(2)
C3 H2 0.9500
C4 C10 1.391(2)
C4 C5 1.465(2)
C5 C18 1.361(2)
C6 C7 1.381(3)
C7 C8 1.379(3)
C7 H9 0.9500
C8 C9 1.367(3)
C8 H10 0.9500
C9 C19 1.365(3)
C9 H1 0.9500
C10 C11 1.380(3)
C10 H3 0.9500
C12 C17 1.392(3)
C12 C13 1.404(3)
C13 C14 1.399(3)
C13 C18 1.424(3)
C14 C15 1.364(3)
C14 H4 0.9500
C15 C16 1.392(3)
C15 H5 0.9500
C16 C17 1.380(3)
C16 H6 0.9500
C17 H7 0.9500
C18 H8 0.9500
C19 H11 0.9500

loop_
_geom_torsion_atom_site_label_1
_geom_torsion_atom_site_label_2
_geom_torsion_atom_site_label_3
_geom_torsion_atom_site_label_4
_geom_torsion
C11 C1 C2 C3 -0.2(3)
Cl1 C1 C2 C3 -179.76(15)
C1 C2 C3 C4 0.4(3)
C2 C3 C4 C10 -0.4(3)
C2 C3 C4 C5 175.25(16)
C12 N1 C5 C18 -0.95(19)
C6 N1 C5 C18 -164.23(16)
C12 N1 C5 C4 -175.01(15)
C6 N1 C5 C4 21.7(2)
C10 C4 C5 C18 40.1(3)
C3 C4 C5 C18 -135.5(2)
C10 C4 C5 N1 -147.02(17)
C3 C4 C5 N1 37.3(2)
C19 N2 C6 C7 0.3(3)
C19 N2 C6 N1 179.72(18)
C12 N1 C6 N2 -118.81(19)
C5 N1 C6 N2 41.8(2)
C12 N1 C6 C7 60.6(2)
C5 N1 C6 C7 -138.73(18)
N2 C6 C7 C8 1.5(3)
N1 C6 C7 C8 -177.89(19)
C6 C7 C8 C9 -2.2(3)
C7 C8 C9 C19 1.2(4)
C3 C4 C10 C11 0.3(3)
C5 C4 C10 C11 -175.51(16)
C4 C10 C11 C1 -0.1(3)
C4 C10 C11 Cl2 179.69(14)
C2 C1 C11 C10 0.1(3)
Cl1 C1 C11 C10 179.62(14)
C2 C1 C11 Cl2 -179.73(14)
Cl1 C1 C11 Cl2 -0.2(2)
C5 N1 C12 C17 -178.58(18)
C6 N1 C12 C17 -15.0(3)
C5 N1 C12 C13 0.87(18)
C6 N1 C12 C13 164.43(15)
C17 C12 C13 C14 -0.5(3)
N1 C12 C13 C14 179.96(16)
C17 C12 C13 C18 179.03(16)
N1 C12 C13 C18 -0.48(19)
C12 C13 C14 C15 0.4(3)
C18 C13 C14 C15 -179.0(2)
C13 C14 C15 C16 -0.2(3)
C14 C15 C16 C17 0.1(3)
C15 C16 C17 C12 -0.2(3)
N1 C12 C17 C16 179.81(18)
C13 C12 C17 C16 0.4(3)
N1 C5 C18 C13 0.7(2)
C4 C5 C18 C13 174.33(16)
C14 C13 C18 C5 179.4(2)
C12 C13 C18 C5 -0.1(2)
C6 N2 C19 C9 -1.5(4)
C8 C9 C19 N2 0.7(4)
